data_2229249
loop_
_publ_author_name
'Ding, Yan-Wei'
'Wang, Xiao-Ling'
'Ni, Li-Li'

_publ_section_title
;
 Dibromido{2-morpholino-<i>N</i>-[1-(2-pyridyl)ethylidene]ethanamine-\k^3^<i>N</i>,<i>N</i>',<i>N</i>''}zinc(II)
;
_journal_coeditor_code SU2250
_journal_issue 2
_journal_name_full 'Acta Crystallographica Section E'
_journal_page_first m261
_journal_paper_doi 10.1107/S1600536811002753
_journal_volume 67
_journal_year 2011
_chemical_formula_iupac '[Zn Br2 (C13 H19 N3 O)]'
_chemical_formula_moiety 'C13 H19 Br2 N3 O Zn'
_chemical_formula_sum 'C13 H19 Br2 N3 O Zn'
_chemical_formula_weight 458.50
_chemical_name_systematic
;
Dibromido{2-morpholino-<i>N</i>-[1-(2-pyridyl)ethylidene]ethanamine-
\k^3^<i>N</i>,<i>N</i>',<i>N</i>''}zinc(II)
;
_space_group_IT_number 14
_symmetry_cell_setting monoclinic
_symmetry_space_group_name_Hall '-P 2yn'
_symmetry_space_group_name_H-M 'P 1 21/n 1'
_atom_sites_solution_hydrogens geom
_atom_sites_solution_primary direct
_atom_sites_solution_secondary difmap
_audit_creation_method SHELXL-97
_cell_angle_alpha 90.00
_cell_angle_beta 106.626(4)
_cell_angle_gamma 90.00
_cell_formula_units_Z 4
_cell_length_a 9.831(4)
_cell_length_b 13.985(6)
_cell_length_c 12.183(5)
_cell_measurement_reflns_used 1887
_cell_measurement_temperature 298(2)
_cell_measurement_theta_max 25.1
_cell_measurement_theta_min 2.3
_cell_volume 1605.0(12)
_computing_cell_refinement 'SAINT (Bruker, 2007)'
_computing_data_collection 'SMART (Bruker, 2007)'
_computing_data_reduction 'SAINT (Bruker, 2007)'
_computing_molecular_graphics 'SHELXTL (Sheldrick, 2008)'
_computing_publication_material 'SHELXTL (Sheldrick, 2008) and publCIF (Westrip, 2010)'
_computing_structure_refinement 'SHELXL97 (Sheldrick, 2008)'
_computing_structure_solution 'SHELXS97 (Sheldrick, 2008)'
_diffrn_ambient_temperature 298(2)
_diffrn_measured_fraction_theta_full 0.973
_diffrn_measured_fraction_theta_max 0.973
_diffrn_measurement_device_type 'Bruker SMART CCD area-detector'
_diffrn_measurement_method \w
_diffrn_radiation_monochromator graphite
_diffrn_radiation_source 'fine-focus sealed tube'
_diffrn_radiation_type MoK\a
_diffrn_radiation_wavelength 0.71073
_diffrn_reflns_av_R_equivalents 0.1077
_diffrn_reflns_av_sigmaI/netI 0.1215
_diffrn_reflns_limit_h_max 12
_diffrn_reflns_limit_h_min -12
_diffrn_reflns_limit_k_max 17
_diffrn_reflns_limit_k_min -17
_diffrn_reflns_limit_l_max 15
_diffrn_reflns_limit_l_min -15
_diffrn_reflns_number 12426
_diffrn_reflns_theta_full 26.99
_diffrn_reflns_theta_max 26.99
_diffrn_reflns_theta_min 2.27
_diffrn_standards_number 0
_exptl_absorpt_coefficient_mu 6.508
_exptl_absorpt_correction_T_max 0.2299
_exptl_absorpt_correction_T_min 0.2091
_exptl_absorpt_correction_type multi-scan
_exptl_absorpt_process_details '(SADABS; Bruker, 2001)'
_exptl_crystal_colour colourless
_exptl_crystal_density_diffrn 1.898
_exptl_crystal_density_method 'not measured'
_exptl_crystal_description block
_exptl_crystal_F_000 904
_exptl_crystal_size_max 0.35
_exptl_crystal_size_mid 0.32
_exptl_crystal_size_min 0.32
_refine_diff_density_max 1.347
_refine_diff_density_min -1.261
_refine_ls_extinction_method none
_refine_ls_goodness_of_fit_ref 1.054
_refine_ls_hydrogen_treatment constr
_refine_ls_matrix_type full
_refine_ls_number_parameters 182
_refine_ls_number_reflns 3411
_refine_ls_number_restraints 0
_refine_ls_restrained_S_all 1.054
_refine_ls_R_factor_all 0.1127
_refine_ls_R_factor_gt 0.0647
_refine_ls_shift/su_max 0.000
_refine_ls_shift/su_mean 0.000
_refine_ls_structure_factor_coef Fsqd
_refine_ls_weighting_details 'calc w=1/[\s^2^(Fo^2^)+(0.0584P)^2^+5.9893P] where P=(Fo^2^+2Fc^2^)/3'
_refine_ls_weighting_scheme calc
_refine_ls_wR_factor_gt 0.1553
_refine_ls_wR_factor_ref 0.1769
_reflns_number_gt 2159
_reflns_number_total 3411
_reflns_threshold_expression I>2\s(I)
_cod_data_source_file su2250.cif
_cod_data_source_block I
_cod_original_cell_volume 1604.9(11)
_cod_original_sg_symbol_H-M 'P 21/n'
_cod_database_code 2229249
_cod_database_fobs_code 2229249

loop_
_symmetry_equiv_pos_as_xyz
'x, y, z'
'-x+1/2, y+1/2, -z+1/2'
'-x, -y, -z'
'x-1/2, -y-1/2, z-1/2'

loop_
_atom_site_type_symbol
_atom_site_label
_atom_site_fract_x
_atom_site_fract_y
_atom_site_fract_z
_atom_site_U_iso_or_equiv
_atom_site_adp_type
_atom_site_calc_flag
_atom_site_refinement_flags
_atom_site_occupancy
_atom_site_disorder_assembly
_atom_site_disorder_group
Zn Zn1 0.27265(9) 0.91109(6) 0.83908(8) 0.0207(3) Uani d . 1 . .
Br Br1 0.45896(10) 0.79761(8) 0.87089(9) 0.0448(3) Uani d . 1 . .
Br Br2 0.04314(10) 0.86043(7) 0.72941(9) 0.0418(3) Uani d . 1 . .
O O1 0.3163(7) 0.9365(6) 0.4853(6) 0.0490(19) Uani d . 1 . .
N N1 0.2385(7) 0.8835(5) 1.0100(6) 0.0247(16) Uani d . 1 . .
N N2 0.2537(7) 1.0444(5) 0.9095(6) 0.0252(16) Uani d . 1 . .
N N3 0.3418(6) 1.0118(5) 0.7105(5) 0.0227(15) Uani d . 1 . .
C C1 0.1995(7) 0.9617(6) 1.0565(6) 0.0210(18) Uani d . 1 . .
C C2 0.1623(9) 0.9559(7) 1.1573(7) 0.033(2) Uani d . 1 . .
H H2 0.1349 1.0105 1.1889 0.040 Uiso calc R 1 . .
C C3 0.1660(11) 0.8680(8) 1.2116(8) 0.044(3) Uani d . 1 . .
H H3 0.1394 0.8630 1.2788 0.053 Uiso calc R 1 . .
C C4 0.2089(10) 0.7900(8) 1.1649(8) 0.042(3) Uani d . 1 . .
H H4 0.2155 0.7307 1.2006 0.051 Uiso calc R 1 . .
C C5 0.2422(10) 0.8003(7) 1.0642(8) 0.036(2) Uani d . 1 . .
H H5 0.2690 0.7460 1.0314 0.043 Uiso calc R 1 . .
C C6 0.2071(8) 1.0522(6) 0.9937(7) 0.0251(19) Uani d . 1 . .
C C7 0.1620(9) 1.1447(6) 1.0362(8) 0.036(2) Uani d . 1 . .
H H7A 0.2439 1.1770 1.0840 0.054 Uiso calc R 1 . .
H H7B 0.0967 1.1315 1.0797 0.054 Uiso calc R 1 . .
H H7C 0.1167 1.1847 0.9721 0.054 Uiso calc R 1 . .
C C8 0.2824(10) 1.1260(6) 0.8452(8) 0.036(2) Uani d . 1 . .
H H8A 0.3204 1.1785 0.8969 0.043 Uiso calc R 1 . .
H H8B 0.1954 1.1472 0.7902 0.043 Uiso calc R 1 . .
C C9 0.3870(10) 1.0959(6) 0.7849(8) 0.037(2) Uani d . 1 . .
H H9A 0.4031 1.1489 0.7388 0.045 Uiso calc R 1 . .
H H9B 0.4764 1.0815 0.8414 0.045 Uiso calc R 1 . .
C C10 0.4615(9) 0.9792(7) 0.6732(8) 0.038(2) Uani d . 1 . .
H H10A 0.5339 0.9538 0.7384 0.045 Uiso calc R 1 . .
H H10B 0.5020 1.0331 0.6434 0.045 Uiso calc R 1 . .
C C11 0.4195(12) 0.9037(7) 0.5826(9) 0.046(3) Uani d . 1 . .
H H11A 0.5026 0.8835 0.5610 0.055 Uiso calc R 1 . .
H H11B 0.3829 0.8487 0.6135 0.055 Uiso calc R 1 . .
C C12 0.1956(11) 0.9629(8) 0.5184(8) 0.048(3) Uani d . 1 . .
H H12A 0.1594 0.9073 0.5485 0.057 Uiso calc R 1 . .
H H12B 0.1223 0.9850 0.4516 0.057 Uiso calc R 1 . .
C C13 0.2283(9) 1.0409(7) 0.6081(8) 0.036(2) Uani d . 1 . .
H H13A 0.2573 1.0982 0.5759 0.043 Uiso calc R 1 . .
H H13B 0.1432 1.0558 0.6298 0.043 Uiso calc R 1 . .

loop_
_atom_site_aniso_label
_atom_site_aniso_U_11
_atom_site_aniso_U_22
_atom_site_aniso_U_33
_atom_site_aniso_U_12
_atom_site_aniso_U_13
_atom_site_aniso_U_23
Zn1 0.0158(5) 0.0246(5) 0.0212(5) -0.0006(4) 0.0046(4) -0.0044(4)
Br1 0.0322(6) 0.0540(7) 0.0475(7) 0.0094(5) 0.0102(5) 0.0007(5)
Br2 0.0264(5) 0.0500(6) 0.0486(7) -0.0049(4) 0.0101(4) -0.0081(5)
O1 0.038(4) 0.083(5) 0.030(4) 0.004(4) 0.016(3) -0.002(4)
N1 0.022(4) 0.032(4) 0.019(4) 0.004(3) 0.004(3) -0.001(3)
N2 0.024(4) 0.027(4) 0.022(4) 0.000(3) 0.001(3) -0.004(3)
N3 0.018(3) 0.028(4) 0.020(4) -0.003(3) 0.004(3) 0.005(3)
C1 0.007(4) 0.037(5) 0.015(4) 0.000(3) -0.003(3) -0.005(3)
C2 0.025(5) 0.049(6) 0.027(5) -0.005(4) 0.007(4) -0.015(4)
C3 0.046(6) 0.070(8) 0.014(5) -0.009(5) 0.006(4) 0.002(5)
C4 0.052(6) 0.049(6) 0.025(5) -0.006(5) 0.010(5) 0.009(5)
C5 0.035(5) 0.034(5) 0.036(6) 0.006(4) 0.007(4) 0.000(4)
C6 0.021(4) 0.028(4) 0.023(5) -0.003(3) 0.002(4) -0.010(4)
C7 0.028(5) 0.034(5) 0.047(6) 0.010(4) 0.014(4) -0.012(4)
C8 0.051(6) 0.026(5) 0.031(5) -0.008(4) 0.012(5) -0.006(4)
C9 0.040(6) 0.032(5) 0.037(6) -0.023(4) 0.006(4) -0.002(4)
C10 0.020(5) 0.055(6) 0.041(6) -0.003(4) 0.011(4) 0.008(5)
C11 0.051(6) 0.055(7) 0.041(6) 0.007(5) 0.027(5) -0.003(5)
C12 0.043(6) 0.072(8) 0.023(5) -0.005(5) 0.002(5) -0.003(5)
C13 0.030(5) 0.042(6) 0.035(5) 0.002(4) 0.007(4) 0.008(4)

loop_
_atom_type_symbol
_atom_type_description
_atom_type_scat_dispersion_real
_atom_type_scat_dispersion_imag
_atom_type_scat_source
C C 0.0033 0.0016 'International Tables Vol C Tables 4.2.6.8 and 6.1.1.4'
H H 0.0000 0.0000 'International Tables Vol C Tables 4.2.6.8 and 6.1.1.4'
N N 0.0061 0.0033 'International Tables Vol C Tables 4.2.6.8 and 6.1.1.4'
O O 0.0106 0.0060 'International Tables Vol C Tables 4.2.6.8 and 6.1.1.4'
Br Br -0.2901 2.4595 'International Tables Vol C Tables 4.2.6.8 and 6.1.1.4'
Zn Zn 0.2839 1.4301 'International Tables Vol C Tables 4.2.6.8 and 6.1.1.4'

loop_
_geom_angle_atom_site_label_1
_geom_angle_atom_site_label_2
_geom_angle_atom_site_label_3
_geom_angle_site_symmetry_1
_geom_angle_site_symmetry_3
_geom_angle
_geom_angle_publ_flag
N2 Zn1 N1 . . 73.5(3) ?
N2 Zn1 N3 . . 79.4(3) ?
N1 Zn1 N3 . . 151.0(2) ?
N2 Zn1 Br1 . . 133.48(18) ?
N1 Zn1 Br1 . . 92.70(17) ?
N3 Zn1 Br1 . . 98.80(16) ?
N2 Zn1 Br2 . . 108.40(19) ?
N1 Zn1 Br2 . . 95.80(18) ?
N3 Zn1 Br2 . . 102.32(16) ?
Br1 Zn1 Br2 . . 117.20(6) ?
C11 O1 C12 . . 108.1(7) ?
C5 N1 C1 . . 118.3(8) ?
C5 N1 Zn1 . . 128.4(6) ?
C1 N1 Zn1 . . 113.1(5) ?
C6 N2 C8 . . 123.3(7) ?
C6 N2 Zn1 . . 121.2(6) ?
C8 N2 Zn1 . . 115.2(5) ?
C10 N3 C13 . . 107.9(7) ?
C10 N3 C9 . . 108.4(7) ?
C13 N3 C9 . . 108.8(7) ?
C10 N3 Zn1 . . 115.9(5) ?
C13 N3 Zn1 . . 115.9(5) ?
C9 N3 Zn1 . . 99.3(5) ?
N1 C1 C2 . . 120.6(8) ?
N1 C1 C6 . . 114.4(7) ?
C2 C1 C6 . . 124.9(8) ?
C1 C2 C3 . . 119.9(9) ?
C1 C2 H2 . . 120.1 ?
C3 C2 H2 . . 120.1 ?
C4 C3 C2 . . 118.7(9) ?
C4 C3 H3 . . 120.6 ?
C2 C3 H3 . . 120.6 ?
C3 C4 C5 . . 118.5(9) ?
C3 C4 H4 . . 120.7 ?
C5 C4 H4 . . 120.7 ?
N1 C5 C4 . . 123.9(9) ?
N1 C5 H5 . . 118.1 ?
C4 C5 H5 . . 118.1 ?
N2 C6 C1 . . 115.7(7) ?
N2 C6 C7 . . 125.1(8) ?
C1 C6 C7 . . 119.3(8) ?
C6 C7 H7A . . 109.5 ?
C6 C7 H7B . . 109.5 ?
H7A C7 H7B . . 109.5 ?
C6 C7 H7C . . 109.5 ?
H7A C7 H7C . . 109.5 ?
H7B C7 H7C . . 109.5 ?
N2 C8 C9 . . 108.2(7) ?
N2 C8 H8A . . 110.1 ?
C9 C8 H8A . . 110.1 ?
N2 C8 H8B . . 110.1 ?
C9 C8 H8B . . 110.1 ?
H8A C8 H8B . . 108.4 ?
N3 C9 C8 . . 113.6(7) ?
N3 C9 H9A . . 108.8 ?
C8 C9 H9A . . 108.8 ?
N3 C9 H9B . . 108.8 ?
C8 C9 H9B . . 108.8 ?
H9A C9 H9B . . 107.7 ?
N3 C10 C11 . . 112.0(7) ?
N3 C10 H10A . . 109.2 ?
C11 C10 H10A . . 109.2 ?
N3 C10 H10B . . 109.2 ?
C11 C10 H10B . . 109.2 ?
H10A C10 H10B . . 107.9 ?
O1 C11 C10 . . 112.0(8) ?
O1 C11 H11A . . 109.2 ?
C10 C11 H11A . . 109.2 ?
O1 C11 H11B . . 109.2 ?
C10 C11 H11B . . 109.2 ?
H11A C11 H11B . . 107.9 ?
O1 C12 C13 . . 112.0(8) ?
O1 C12 H12A . . 109.2 ?
C13 C12 H12A . . 109.2 ?
O1 C12 H12B . . 109.2 ?
C13 C12 H12B . . 109.2 ?
H12A C12 H12B . . 107.9 ?
N3 C13 C12 . . 111.5(8) ?
N3 C13 H13A . . 109.3 ?
C12 C13 H13A . . 109.3 ?
N3 C13 H13B . . 109.3 ?
C12 C13 H13B . . 109.3 ?
H13A C13 H13B . . 108.0 ?

loop_
_geom_bond_atom_site_label_1
_geom_bond_atom_site_label_2
_geom_bond_site_symmetry_2
_geom_bond_distance
_geom_bond_publ_flag
Zn1 N2 . 2.083(7) ?
Zn1 N1 . 2.235(7) ?
Zn1 N3 . 2.347(6) ?
Zn1 Br1 . 2.3701(15) ?
Zn1 Br2 . 2.3775(15) ?
O1 C11 . 1.398(12) ?
O1 C12 . 1.407(12) ?
N1 C5 . 1.334(11) ?
N1 C1 . 1.337(10) ?
N2 C6 . 1.241(11) ?
N2 C8 . 1.457(11) ?
N3 C10 . 1.451(11) ?
N3 C13 . 1.474(10) ?
N3 C9 . 1.474(10) ?
C1 C2 . 1.380(12) ?
C1 C6 . 1.492(11) ?
C2 C3 . 1.391(14) ?
C2 H2 . 0.9300 ?
C3 C4 . 1.352(14) ?
C3 H3 . 0.9300 ?
C4 C5 . 1.365(13) ?
C4 H4 . 0.9300 ?
C5 H5 . 0.9300 ?
C6 C7 . 1.507(11) ?
C7 H7A . 0.9600 ?
C7 H7B . 0.9600 ?
C7 H7C . 0.9600 ?
C8 C9 . 1.485(13) ?
C8 H8A . 0.9700 ?
C8 H8B . 0.9700 ?
C9 H9A . 0.9700 ?
C9 H9B . 0.9700 ?
C10 C11 . 1.496(13) ?
C10 H10A . 0.9700 ?
C10 H10B . 0.9700 ?
C11 H11A . 0.9700 ?
C11 H11B . 0.9700 ?
C12 C13 . 1.512(13) ?
C12 H12A . 0.9700 ?
C12 H12B . 0.9700 ?
C13 H13A . 0.9700 ?
C13 H13B . 0.9700 ?
